data_4349883
loop_
_publ_author_name
'He, Chun-Ting'
'Ye, Zi-Ming'
'Xu, Yan-Tong'
'Xie, Yi'
'Lian, Xin-Lu'
'Zhang, Jie-Peng'
'Chen, Xiao-Ming'

_publ_section_title
;
 A flexible metal--organic framework with adaptive pores for high
 column-capacity gas chromatographic separation
;
_journal_issue 11
_journal_name_full 'Inorganic Chemistry Frontiers'
_journal_page_first 2777
_journal_paper_doi 10.1039/C8QI00684A
_journal_volume 5
_journal_year 2018
_chemical_formula_moiety 'C36 H32 N6 O6 Zn2, 1.5(C6), C3 H6'
_chemical_formula_sum 'C48 H38 N6 O6 Zn2'
_chemical_formula_weight 925.58
_space_group_crystal_system monoclinic
_space_group_IT_number 15
_space_group_name_Hall '-C 2yc'
_space_group_name_H-M_alt 'C 1 2/c 1'
_atom_sites_solution_hydrogens geom
_audit_creation_date 2018-07-12
_audit_creation_method
;
Olex2 1.2
(compiled 2018.05.29 svn.r3508 for OlexSys, GUI svn.r5506)
;
_audit_update_record
;
2018-07-11 deposited with the CCDC.
2018-08-27 downloaded from the CCDC.
;
_cell_angle_alpha 90
_cell_angle_beta 127.455(10)
_cell_angle_gamma 90
_cell_formula_units_Z 8
_cell_length_a 28.90(2)
_cell_length_b 16.978(14)
_cell_length_c 22.451(18)
_cell_measurement_reflns_used 24081
_cell_measurement_temperature 153(2)
_cell_measurement_theta_max 56.39
_cell_measurement_theta_min 2.201
_cell_volume 8745(12)
_computing_molecular_graphics 'Olex2 (Dolomanov et al., 2009)'
_computing_publication_material 'Olex2 (Dolomanov et al., 2009)'
_computing_structure_refinement 'ShelXL (Sheldrick, 2015)'
_computing_structure_solution 'SHELXS-97 (Sheldrick, 1990)'
_diffrn_ambient_temperature 153.15
_diffrn_measured_fraction_theta_full 0.977
_diffrn_measured_fraction_theta_max 0.977
_diffrn_measurement_device_type 'CCD area detector'
_diffrn_measurement_method 'phi and omega scans'
_diffrn_radiation_monochromator graphite
_diffrn_radiation_type MoK\a
_diffrn_radiation_wavelength 0.71073
_diffrn_reflns_av_R_equivalents 0.1055
_diffrn_reflns_av_unetI/netI 0.1448
_diffrn_reflns_Laue_measured_fraction_full 0.977
_diffrn_reflns_Laue_measured_fraction_max 0.977
_diffrn_reflns_limit_h_max 34
_diffrn_reflns_limit_h_min -29
_diffrn_reflns_limit_k_max 20
_diffrn_reflns_limit_k_min -19
_diffrn_reflns_limit_l_max 26
_diffrn_reflns_limit_l_min -26
_diffrn_reflns_number 20182
_diffrn_reflns_point_group_measured_fraction_full 0.977
_diffrn_reflns_point_group_measured_fraction_max 0.977
_diffrn_reflns_theta_full 24.997
_diffrn_reflns_theta_max 24.997
_diffrn_reflns_theta_min 1.492
_exptl_absorpt_coefficient_mu 1.153
_exptl_absorpt_correction_T_max 0.8937
_exptl_absorpt_correction_T_min 0.8027
_exptl_absorpt_correction_type none
_exptl_crystal_colour colorless
_exptl_crystal_density_diffrn 1.406
_exptl_crystal_density_method 'not measured'
_exptl_crystal_description block
_exptl_crystal_F_000 3808
_exptl_crystal_size_max 0.2
_exptl_crystal_size_mid 0.2
_exptl_crystal_size_min 0.1
_refine_diff_density_max 3.279
_refine_diff_density_min -0.652
_refine_diff_density_rms 0.151
_refine_ls_extinction_method none
_refine_ls_goodness_of_fit_ref 1.032
_refine_ls_hydrogen_treatment constr
_refine_ls_matrix_type full
_refine_ls_number_parameters 522
_refine_ls_number_reflns 7530
_refine_ls_number_restraints 24
_refine_ls_restrained_S_all 1.031
_refine_ls_R_factor_all 0.1285
_refine_ls_R_factor_gt 0.0911
_refine_ls_shift/su_max 0.001
_refine_ls_shift/su_mean 0.000
_refine_ls_structure_factor_coef Fsqd
_refine_ls_weighting_details 'w=1/[\s^2^(Fo^2^)+(0.1544P)^2^+25.2056P] where P=(Fo^2^+2Fc^2^)/3'
_refine_ls_weighting_scheme calc
_refine_ls_wR_factor_gt 0.2521
_refine_ls_wR_factor_ref 0.2899
_reflns_Friedel_coverage 0.000
_reflns_number_gt 4830
_reflns_number_total 7530
_reflns_threshold_expression 'I > 2\s(I)'
_cod_data_source_file c8qi00684a2.cif
_cod_data_source_block 1c6h12
_cod_database_code 4349883
_shelx_shelxl_version_number 2014/7
_shelx_space_group_comment
;
The symmetry employed for this shelxl refinement is uniquely defined
by the following loop, which should always be used as a source of
symmetry information in preference to the above space-group names.
They are only intended as comments.
;
_shelx_estimated_absorpt_t_max 0.893
_shelx_estimated_absorpt_t_min 0.802
_olex2_refinement_description
;
1. Fixed Uiso
 At 1.2 times of:
  All C(H) groups, All C(H,H) groups, All N(H) groups
 At 1.5 times of:
  All C(H,H,H) groups
2. Restrained distances
 C47-C49 = C49-C45 = C45-C47 = C48-C50 = C50-C46 = C46-C48
 2.54 with sigma of 0.005
 C49-C48 = C50-C49 = C50-C45 = C46-C45 = C47-C46 = C48-C47
 1.53 with sigma of 0.005
 C41-C40 = C42-C41 = C43-C42 = C44-C43 = C44-C39 = C40-C39
 1.53 with sigma of 0.005
 C41-C39 = C39-C43 = C43-C41 = C40-C44 = C44-C42 = C42-C40
 2.54 with sigma of 0.005
3. Restrained angles
 C48-C47-C46
 fixed at 112 with sigma of 0.02
 C46-C47-C48
 fixed at 112 with sigma of 0.02
4. Uiso/Uaniso restraints and constraints
: with sigma of 0.1 and sigma for terminal atoms of 0.2
: with sigma of 0.1 and sigma for terminal atoms of 0.2
Uiso(C45) = Uiso(C50) = Uiso(C49) = Uiso(C48) = Uiso(C47) = Uiso(C46)
Uiso(C44) = Uiso(C43) = Uiso(C42) = Uiso(C41) = Uiso(C39) = Uiso(C40)
5. Others
 Fixed Sof: C39(0.5) C40(0.5) C41(0.5) C42(0.5) C43(0.5) C44(0.5)
6.a Secondary CH2 refined with riding coordinates:
 C36(H36A,H36B), C37(H37A,H37B), C38(H38A,H38B)
6.b Aromatic/amide H refined with riding coordinates:
 N4(H4), N6(H6), C3(H3), C4(H4A), C6(H6A), C7(H7), C15(H15), C16(H16),
 C18(H18), C26(H26), C27(H27), C29(H29), C30(H30), C84(H84)
6.c Idealised Me refined as rotating group:
 C11(H11A,H11B,H11C), C12(H12A,H12B,H12C), C22(H22A,H22B,H22C), C23(H23A,H23B,
 H23C), C34(H34A,H34B,H34C), C35(H35A,H35B,H35C)
;
_olex2_submission_special_instructions 'No special instructions were received'

loop_
_space_group_symop_operation_xyz
'x, y, z'
'-x, y, -z+1/2'
'x+1/2, y+1/2, z'
'-x+1/2, y+1/2, -z+1/2'
'-x, -y, -z'
'x, -y, z-1/2'
'-x+1/2, -y+1/2, -z'
'x+1/2, -y+1/2, z-1/2'

loop_
_atom_site_label
_atom_site_type_symbol
_atom_site_fract_x
_atom_site_fract_y
_atom_site_fract_z
_atom_site_U_iso_or_equiv
_atom_site_adp_type
_atom_site_occupancy
_atom_site_site_symmetry_order
_atom_site_calc_flag
_atom_site_refinement_flags_posn
_atom_site_refinement_flags_adp
_atom_site_refinement_flags_occupancy
_atom_site_disorder_assembly
_atom_site_disorder_group
Zn1 Zn 0.10027(4) 0.34239(5) 0.58910(4) 0.0296(3) Uani 1 1 d . . . . .
Zn2 Zn 0.10107(4) 0.13553(5) 0.62631(4) 0.0278(3) Uani 1 1 d . . . . .
O1 O 0.1771(2) 0.2937(4) 0.6525(3) 0.0496(17) Uani 1 1 d . . . . .
O2 O 0.1630(2) 0.2010(4) 0.7100(3) 0.0400(14) Uani 1 1 d . . . . .
O3 O 0.0982(3) 0.3885(4) 0.5092(3) 0.0485(16) Uani 1 1 d . . . . .
O4 O 0.1487(3) 0.4982(4) 0.5662(3) 0.0502(16) Uani 1 1 d . . . . .
O5 O 0.0965(2) 0.0558(3) 0.6849(3) 0.0389(14) Uani 1 1 d . . . . .
O6 O 0.1880(3) 0.0129(4) 0.7432(3) 0.0442(15) Uani 1 1 d . . . . .
N1 N 0.5293(3) 0.3045(4) 1.0552(3) 0.0285(14) Uani 1 1 d . . . . .
N2 N 0.5315(3) 0.2254(4) 1.0418(3) 0.0295(14) Uani 1 1 d . . . . .
N3 N 0.1029(3) 0.5790(5) 0.1572(4) 0.0440(18) Uani 1 1 d . . . . .
N4 N 0.1375(3) 0.5147(4) 0.1779(4) 0.0380(17) Uani 1 1 d . . . . .
H4 H 0.1535 0.4998 0.1566 0.046 Uiso 1 1 calc R . . . .
N5 N 0.1314(3) -0.0854(4) 1.0756(3) 0.0346(16) Uani 1 1 d . . . . .
N6 N 0.1709(3) -0.0253(4) 1.1106(3) 0.0341(16) Uani 1 1 d . . . . .
H6 H 0.1855 -0.0085 1.1560 0.041 Uiso 1 1 calc R . . . .
C1 C 0.1951(4) 0.2495(5) 0.7090(4) 0.037(2) Uani 1 1 d . . . . .
C2 C 0.2578(3) 0.2564(5) 0.7753(4) 0.0339(18) Uani 1 1 d . . . . .
C3 C 0.2928(3) 0.3171(5) 0.7803(4) 0.037(2) Uani 1 1 d . . . . .
H3 H 0.2764 0.3556 0.7418 0.045 Uiso 1 1 calc R . . . .
C4 C 0.3501(4) 0.3212(5) 0.8402(5) 0.040(2) Uani 1 1 d . . . . .
H4A H 0.3735 0.3621 0.8423 0.048 Uiso 1 1 calc R . . . .
C5 C 0.3755(3) 0.2660(5) 0.8990(4) 0.037(2) Uani 1 1 d . . . . .
C6 C 0.3396(3) 0.2072(5) 0.8949(4) 0.039(2) Uani 1 1 d . . . . .
H6A H 0.3553 0.1699 0.9344 0.046 Uiso 1 1 calc R . . . .
C7 C 0.2819(3) 0.2033(5) 0.8340(4) 0.0355(19) Uani 1 1 d . . . . .
H7 H 0.2579 0.1635 0.8321 0.043 Uiso 1 1 calc R . . . .
C8 C 0.4389(4) 0.2654(5) 0.9611(4) 0.0368(19) Uani 1 1 d . . . . .
C9 C 0.4737(3) 0.3287(5) 1.0064(4) 0.0357(19) Uani 1 1 d . . . . .
C10 C 0.4766(3) 0.2034(5) 0.9858(4) 0.0357(19) Uani 1 1 d . . . . .
C11 C 0.4578(4) 0.4133(5) 1.0078(6) 0.054(3) Uani 1 1 d . . . . .
H11A H 0.4498 0.4415 0.9644 0.081 Uiso 1 1 calc GR . . . .
H11B H 0.4903 0.4387 1.0541 0.081 Uiso 1 1 calc GR . . . .
H11C H 0.4231 0.4144 1.0060 0.081 Uiso 1 1 calc GR . . . .
C12 C 0.4639(4) 0.1192(6) 0.9580(6) 0.069(3) Uani 1 1 d . . . . .
H12A H 0.4902 0.0836 1.0000 0.104 Uiso 1 1 calc GR . . . .
H12B H 0.4696 0.1132 0.9195 0.104 Uiso 1 1 calc GR . . . .
H12C H 0.4234 0.1063 0.9364 0.104 Uiso 1 1 calc GR . . . .
C13 C 0.1220(4) 0.4542(5) 0.5127(5) 0.037(2) Uani 1 1 d . . . . .
C14 C 0.1166(4) 0.4731(6) 0.4435(5) 0.044(2) Uani 1 1 d . . . . .
C15 C 0.0915(5) 0.4194(7) 0.3845(6) 0.070(3) Uani 1 1 d . . . . .
H15 H 0.0755 0.3715 0.3866 0.084 Uiso 1 1 calc R . . . .
C16 C 0.0899(6) 0.4359(6) 0.3230(6) 0.069(3) Uani 1 1 d . . . . .
H16 H 0.0735 0.3981 0.2838 0.083 Uiso 1 1 calc R . . . .
C17 C 0.1111(4) 0.5045(5) 0.3166(5) 0.043(2) Uani 1 1 d . . . . .
C18 C 0.1343(4) 0.5588(6) 0.3748(5) 0.050(2) Uani 1 1 d . . . . .
H18 H 0.1485 0.6077 0.3714 0.060 Uiso 1 1 calc R . . . .
C19 C 0.1140(4) 0.5189(6) 0.2538(5) 0.044(2) Uani 1 1 d . . . . .
C20 C 0.0883(5) 0.5825(6) 0.2033(5) 0.054(3) Uani 1 1 d . . . . .
C21 C 0.1440(4) 0.4765(5) 0.2352(4) 0.040(2) Uani 1 1 d . . . . .
C22 C 0.0494(6) 0.6455(8) 0.1968(7) 0.091(5) Uani 1 1 d . . . . .
H22A H 0.0090 0.6266 0.1656 0.136 Uiso 1 1 calc GR . . . .
H22B H 0.0522 0.6924 0.1737 0.136 Uiso 1 1 calc GR . . . .
H22C H 0.0614 0.6589 0.2468 0.136 Uiso 1 1 calc GR . . . .
C23 C 0.1796(5) 0.4033(6) 0.2679(5) 0.057(3) Uani 1 1 d . . . . .
H23A H 0.2115 0.4052 0.2638 0.086 Uiso 1 1 calc GR . . . .
H23B H 0.1550 0.3573 0.2405 0.086 Uiso 1 1 calc GR . . . .
H23C H 0.1958 0.3992 0.3209 0.086 Uiso 1 1 calc GR . . . .
C24 C 0.1451(4) 0.0253(5) 0.7414(4) 0.0351(19) Uani 1 1 d . . . . .
C25 C 0.1462(4) 0.0041(5) 0.8066(4) 0.037(2) Uani 1 1 d . . . . .
C26 C 0.1998(4) -0.0061(5) 0.8771(4) 0.040(2) Uani 1 1 d . . . . .
H26 H 0.2349 -0.0038 0.8823 0.048 Uiso 1 1 calc R . . . .
C27 C 0.2017(4) -0.0196(5) 0.9399(4) 0.040(2) Uani 1 1 d . . . . .
H27 H 0.2383 -0.0271 0.9876 0.048 Uiso 1 1 calc R . . . .
C28 C 0.1505(4) -0.0221(5) 0.9335(4) 0.0369(19) Uani 1 1 d . . . . .
C29 C 0.0971(4) -0.0129(6) 0.8629(5) 0.047(2) Uani 1 1 d . . . . .
H29 H 0.0617 -0.0152 0.8573 0.057 Uiso 1 1 calc R . . . .
C30 C 0.0960(4) -0.0002(6) 0.8013(5) 0.051(3) Uani 1 1 d . . . . .
H30 H 0.0594 0.0058 0.7534 0.061 Uiso 1 1 calc R . . . .
C31 C 0.1520(3) -0.0371(5) 1.0004(4) 0.0356(19) Uani 1 1 d . . . . .
C32 C 0.1848(3) 0.0054(5) 1.0685(4) 0.0342(19) Uani 1 1 d . . . . .
C33 C 0.1194(4) -0.0908(6) 1.0070(4) 0.040(2) Uani 1 1 d . . . . .
C34 C 0.2254(4) 0.0733(6) 1.0942(5) 0.051(2) Uani 1 1 d . . . . .
H34A H 0.2607 0.0633 1.1452 0.076 Uiso 1 1 calc GR . . . .
H34B H 0.2064 0.1212 1.0938 0.076 Uiso 1 1 calc GR . . . .
H34C H 0.2359 0.0801 1.0604 0.076 Uiso 1 1 calc GR . . . .
C35 C 0.0761(5) -0.1517(6) 0.9516(5) 0.060(3) Uani 1 1 d . . . . .
H35A H 0.0364 -0.1338 0.9292 0.090 Uiso 1 1 calc GR . . . .
H35B H 0.0833 -0.2018 0.9777 0.090 Uiso 1 1 calc GR . . . .
H35C H 0.0806 -0.1591 0.9121 0.090 Uiso 1 1 calc GR . . . .
C84 C 0.1371(4) 0.5431(6) 0.4369(5) 0.047(2) Uani 1 1 d . . . . .
H84 H 0.1535 0.5811 0.4759 0.057 Uiso 1 1 calc R . . . .
C50 C 0.3711(15) 0.306(2) 0.1730(15) 0.341(10) Uiso 1 1 d D U . A 1
C45 C 0.3222(14) 0.246(2) 0.128(2) 0.341(10) Uiso 1 1 d D U . A 1
C46 C 0.2872(9) 0.258(3) 0.0428(19) 0.341(10) Uiso 1 1 d D U . A 1
C47 C 0.3252(16) 0.286(2) 0.0209(13) 0.341(10) Uiso 1 1 d D U . A 1
C48 C 0.3896(14) 0.2669(19) 0.080(2) 0.341(10) Uiso 1 1 d D U . A 1
C49 C 0.4151(11) 0.304(3) 0.1561(18) 0.341(10) Uiso 1 1 d D U . A 1
C36 C 0.2056(10) 0.2801(14) 0.5064(14) 0.155(8) Uani 1 1 d . . . B 2
H36A H 0.2108 0.3380 0.5108 0.186 Uiso 1 1 calc R . . B 2
H36B H 0.1713 0.2676 0.5048 0.186 Uiso 1 1 calc R . . B 2
C37 C 0.1934(8) 0.2518(12) 0.4310(10) 0.126(6) Uani 1 1 d . . . B 2
H37A H 0.1789 0.1969 0.4209 0.151 Uiso 1 1 calc R . . B 2
H37B H 0.1620 0.2849 0.3894 0.151 Uiso 1 1 calc R . . B 2
C38 C 0.2455(10) 0.2551(12) 0.4310(12) 0.149(8) Uani 1 1 d . . . B 2
H38A H 0.2357 0.2285 0.3854 0.178 Uiso 1 1 calc R . . B 2
H38B H 0.2544 0.3109 0.4290 0.178 Uiso 1 1 calc R . . B 2
C39 C 0.1047(19) 0.194(4) 0.287(3) 0.322(19) Uiso 0.5 1 d D U P C 2
C40 C 0.1052(17) 0.266(3) 0.247(4) 0.322(19) Uiso 0.5 1 d D U P C 2
C41 C 0.044(2) 0.287(3) 0.176(2) 0.322(19) Uiso 0.5 1 d D U P C 2
C42 C 0.0001(19) 0.297(3) 0.192(4) 0.322(19) Uiso 0.5 1 d D U P C 2
C43 C 0.001(2) 0.227(4) 0.236(3) 0.322(19) Uiso 0.5 1 d D U P C 2
C44 C 0.043(2) 0.162(2) 0.249(3) 0.322(19) Uiso 0.5 1 d D U P C 2

loop_
_atom_site_aniso_label
_atom_site_aniso_U_11
_atom_site_aniso_U_22
_atom_site_aniso_U_33
_atom_site_aniso_U_23
_atom_site_aniso_U_13
_atom_site_aniso_U_12
Zn1 0.0246(5) 0.0378(6) 0.0193(5) 0.0002(3) 0.0096(4) -0.0018(4)
Zn2 0.0202(5) 0.0360(6) 0.0192(5) 0.0013(3) 0.0078(4) 0.0003(4)
O1 0.023(3) 0.073(5) 0.034(3) 0.017(3) 0.008(3) 0.006(3)
O2 0.023(3) 0.053(4) 0.030(3) -0.005(3) 0.009(2) -0.011(3)
O3 0.058(4) 0.054(4) 0.032(3) 0.008(3) 0.027(3) 0.000(3)
O4 0.059(4) 0.057(4) 0.034(3) -0.004(3) 0.028(3) -0.009(3)
O5 0.032(3) 0.049(4) 0.031(3) 0.006(3) 0.017(3) -0.004(3)
O6 0.043(4) 0.057(4) 0.032(3) 0.012(3) 0.022(3) 0.013(3)
N1 0.018(3) 0.029(4) 0.028(3) 0.006(3) 0.009(3) 0.005(3)
N2 0.020(4) 0.031(4) 0.027(3) -0.003(3) 0.009(3) -0.002(3)
N3 0.044(4) 0.057(5) 0.032(4) 0.012(3) 0.023(3) 0.016(4)
N4 0.045(4) 0.036(4) 0.036(4) 0.001(3) 0.027(3) 0.003(3)
N5 0.034(4) 0.044(4) 0.023(3) 0.002(3) 0.016(3) -0.004(3)
N6 0.034(4) 0.047(4) 0.023(3) -0.001(3) 0.018(3) -0.002(3)
C1 0.025(5) 0.046(5) 0.031(4) -0.009(4) 0.012(4) 0.004(4)
C2 0.024(4) 0.038(5) 0.029(4) -0.003(3) 0.011(4) 0.001(4)
C3 0.022(4) 0.045(5) 0.028(4) 0.007(4) 0.007(4) 0.004(4)
C4 0.031(5) 0.036(5) 0.037(5) 0.006(4) 0.013(4) -0.001(4)
C5 0.022(4) 0.040(5) 0.029(4) -0.005(4) 0.005(4) -0.002(4)
C6 0.026(5) 0.043(5) 0.031(4) 0.003(4) 0.009(4) -0.005(4)
C7 0.021(4) 0.034(5) 0.038(4) -0.004(4) 0.011(4) -0.010(3)
C8 0.028(5) 0.039(5) 0.028(4) 0.000(3) 0.009(4) -0.001(4)
C9 0.025(5) 0.041(5) 0.028(4) -0.002(3) 0.010(4) -0.004(4)
C10 0.027(5) 0.035(5) 0.027(4) -0.007(3) 0.007(4) -0.007(4)
C11 0.032(5) 0.038(5) 0.063(6) -0.006(5) 0.014(5) 0.002(4)
C12 0.034(6) 0.058(7) 0.069(7) -0.019(6) 0.006(5) 0.002(5)
C13 0.036(5) 0.038(5) 0.041(5) 0.009(4) 0.025(4) 0.009(4)
C14 0.047(5) 0.055(6) 0.032(4) 0.011(4) 0.025(4) 0.009(5)
C15 0.120(10) 0.061(7) 0.053(6) -0.013(5) 0.065(7) -0.034(7)
C16 0.128(10) 0.051(6) 0.058(6) -0.012(5) 0.071(7) -0.021(7)
C17 0.054(6) 0.047(6) 0.033(4) 0.002(4) 0.029(4) 0.004(4)
C18 0.059(6) 0.062(7) 0.042(5) 0.004(4) 0.037(5) 0.003(5)
C19 0.046(5) 0.058(6) 0.033(4) 0.003(4) 0.027(4) 0.004(5)
C20 0.075(7) 0.061(6) 0.052(6) 0.016(5) 0.052(6) 0.021(6)
C21 0.050(5) 0.036(5) 0.030(4) -0.005(4) 0.023(4) -0.007(4)
C22 0.117(11) 0.117(11) 0.088(9) 0.050(8) 0.088(9) 0.073(9)
C23 0.082(8) 0.044(6) 0.045(5) 0.008(4) 0.038(5) 0.010(5)
C24 0.033(5) 0.037(5) 0.022(4) 0.003(3) 0.010(4) -0.005(4)
C25 0.040(5) 0.036(5) 0.029(4) 0.002(3) 0.018(4) 0.001(4)
C26 0.035(5) 0.047(5) 0.033(4) 0.005(4) 0.017(4) 0.005(4)
C27 0.044(5) 0.047(5) 0.025(4) 0.006(4) 0.019(4) 0.006(4)
C28 0.041(5) 0.040(5) 0.027(4) -0.004(3) 0.019(4) -0.002(4)
C29 0.031(5) 0.080(7) 0.032(4) 0.008(4) 0.020(4) -0.002(5)
C30 0.035(5) 0.078(7) 0.025(4) 0.008(4) 0.011(4) -0.005(5)
C31 0.033(5) 0.049(5) 0.026(4) 0.001(3) 0.018(4) 0.004(4)
C32 0.029(4) 0.042(5) 0.031(4) 0.005(3) 0.018(4) 0.003(4)
C33 0.043(5) 0.051(6) 0.033(4) -0.005(4) 0.026(4) -0.004(4)
C34 0.060(6) 0.055(6) 0.045(5) -0.005(4) 0.036(5) -0.013(5)
C35 0.072(7) 0.076(8) 0.044(5) -0.028(5) 0.042(6) -0.033(6)
C84 0.060(6) 0.052(6) 0.042(5) -0.001(4) 0.037(5) -0.002(5)
C36 0.138(18) 0.15(2) 0.19(2) 0.025(18) 0.109(18) 0.028(15)
C37 0.104(15) 0.128(16) 0.128(15) -0.016(12) 0.062(12) 0.012(12)
C38 0.133(18) 0.131(18) 0.138(17) 0.043(14) 0.059(15) 0.032(14)

loop_
_atom_type_symbol
_atom_type_description
_atom_type_scat_dispersion_real
_atom_type_scat_dispersion_imag
_atom_type_scat_source
C C 0.0033 0.0016 'International Tables Vol C Tables 4.2.6.8 and 6.1.1.4'
H H 0.0000 0.0000 'International Tables Vol C Tables 4.2.6.8 and 6.1.1.4'
N N 0.0061 0.0033 'International Tables Vol C Tables 4.2.6.8 and 6.1.1.4'
O O 0.0106 0.0060 'International Tables Vol C Tables 4.2.6.8 and 6.1.1.4'
Zn Zn 0.2839 1.4301 'International Tables Vol C Tables 4.2.6.8 and 6.1.1.4'

loop_
_geom_angle_atom_site_label_1
_geom_angle_atom_site_label_2
_geom_angle_atom_site_label_3
_geom_angle
_geom_angle_site_symmetry_1
_geom_angle_site_symmetry_3
O1 Zn1 N2 118.5(3) . 8_455
O1 Zn1 N3 103.2(3) . 6_566
O3 Zn1 O1 103.2(3) . .
O3 Zn1 N2 106.7(3) . 8_455
O3 Zn1 N3 114.0(3) . 6_566
N2 Zn1 N3 111.2(3) 8_455 6_566
O2 Zn2 N5 108.9(3) . 6
O5 Zn2 O2 98.3(2) . .
O5 Zn2 N1 116.0(3) . 8_455
O5 Zn2 N5 108.8(3) . 6
N1 Zn2 O2 112.4(3) 8_455 .
N1 Zn2 N5 111.7(3) 8_455 6
C1 O1 Zn1 124.6(6) . .
C1 O2 Zn2 127.4(5) . .
C13 O3 Zn1 125.7(6) . .
C24 O5 Zn2 117.4(5) . .
N2 N1 Zn2 120.9(4) . 8_556
C9 N1 Zn2 130.6(6) . 8_556
C9 N1 N2 108.0(6) . .
N1 N2 Zn1 128.1(5) . 8_556
C10 N2 Zn1 125.0(5) . 8_556
C10 N2 N1 106.8(6) . .
N4 N3 Zn1 118.6(5) . 6_565
C20 N3 Zn1 132.9(7) . 6_565
C20 N3 N4 106.6(7) . .
N3 N4 H4 124.5 . .
C21 N4 N3 111.1(7) . .
C21 N4 H4 124.5 . .
N6 N5 Zn2 119.4(5) . 6_556
C33 N5 Zn2 135.8(6) . 6_556
C33 N5 N6 104.5(6) . .
N5 N6 H6 123.5 . .
C32 N6 N5 112.9(6) . .
C32 N6 H6 123.5 . .
O1 C1 C2 117.2(8) . .
O2 C1 O1 122.9(8) . .
O2 C1 C2 119.8(8) . .
C3 C2 C1 121.1(7) . .
C7 C2 C1 120.0(8) . .
C7 C2 C3 118.8(7) . .
C2 C3 H3 119.9 . .
C4 C3 C2 120.2(8) . .
C4 C3 H3 119.9 . .
C3 C4 H4A 119.3 . .
C3 C4 C5 121.3(8) . .
C5 C4 H4A 119.3 . .
C4 C5 C8 121.9(8) . .
C6 C5 C4 118.0(7) . .
C6 C5 C8 120.0(8) . .
C5 C6 H6A 119.9 . .
C7 C6 C5 120.2(8) . .
C7 C6 H6A 119.9 . .
C2 C7 H7 119.4 . .
C6 C7 C2 121.3(8) . .
C6 C7 H7 119.4 . .
C9 C8 C5 127.6(8) . .
C10 C8 C5 127.7(8) . .
C10 C8 C9 104.6(7) . .
N1 C9 C8 109.4(8) . .
N1 C9 C11 119.9(7) . .
C8 C9 C11 130.6(8) . .
N2 C10 C8 111.2(7) . .
N2 C10 C12 120.1(8) . .
C8 C10 C12 128.7(7) . .
C9 C11 H11A 109.5 . .
C9 C11 H11B 109.5 . .
C9 C11 H11C 109.5 . .
H11A C11 H11B 109.5 . .
H11A C11 H11C 109.5 . .
H11B C11 H11C 109.5 . .
C10 C12 H12A 109.5 . .
C10 C12 H12B 109.5 . .
C10 C12 H12C 109.5 . .
H12A C12 H12B 109.5 . .
H12A C12 H12C 109.5 . .
H12B C12 H12C 109.5 . .
O3 C13 C14 114.0(8) . .
O4 C13 O3 126.1(8) . .
O4 C13 C14 119.9(8) . .
C15 C14 C13 120.8(9) . .
C84 C14 C13 121.0(8) . .
C84 C14 C15 118.2(8) . .
C14 C15 H15 120.0 . .
C16 C15 C14 120.0(10) . .
C16 C15 H15 120.0 . .
C15 C16 H16 118.9 . .
C17 C16 C15 122.3(9) . .
C17 C16 H16 118.9 . .
C16 C17 C18 117.2(8) . .
C16 C17 C19 122.0(8) . .
C18 C17 C19 120.6(9) . .
C17 C18 H18 119.3 . .
C84 C18 C17 121.5(9) . .
C84 C18 H18 119.3 . .
C20 C19 C17 125.8(8) . .
C21 C19 C17 127.9(8) . .
C21 C19 C20 106.2(7) . .
N3 C20 C19 109.2(8) . .
N3 C20 C22 122.0(8) . .
C19 C20 C22 128.8(8) . .
N4 C21 C19 106.9(8) . .
N4 C21 C23 121.6(8) . .
C19 C21 C23 131.5(8) . .
C20 C22 H22A 109.5 . .
C20 C22 H22B 109.5 . .
C20 C22 H22C 109.5 . .
H22A C22 H22B 109.5 . .
H22A C22 H22C 109.5 . .
H22B C22 H22C 109.5 . .
C21 C23 H23A 109.5 . .
C21 C23 H23B 109.5 . .
C21 C23 H23C 109.5 . .
H23A C23 H23B 109.5 . .
H23A C23 H23C 109.5 . .
H23B C23 H23C 109.5 . .
O5 C24 C25 115.0(8) . .
O6 C24 O5 124.6(7) . .
O6 C24 C25 120.3(7) . .
C26 C25 C24 119.5(8) . .
C30 C25 C24 122.2(7) . .
C30 C25 C26 118.1(8) . .
C25 C26 H26 119.9 . .
C27 C26 C25 120.1(8) . .
C27 C26 H26 119.9 . .
C26 C27 H27 119.6 . .
C26 C27 C28 120.7(8) . .
C28 C27 H27 119.6 . .
C27 C28 C31 121.3(7) . .
C29 C28 C27 119.1(7) . .
C29 C28 C31 119.6(8) . .
C28 C29 H29 120.3 . .
C30 C29 C28 119.3(8) . .
C30 C29 H29 120.3 . .
C25 C30 H30 118.7 . .
C29 C30 C25 122.6(8) . .
C29 C30 H30 118.7 . .
C32 C31 C28 126.0(8) . .
C33 C31 C28 127.9(7) . .
C33 C31 C32 105.9(7) . .
N6 C32 C31 105.8(7) . .
N6 C32 C34 122.2(7) . .
C31 C32 C34 131.9(7) . .
N5 C33 C31 110.9(7) . .
N5 C33 C35 119.4(8) . .
C31 C33 C35 129.7(7) . .
C32 C34 H34A 109.5 . .
C32 C34 H34B 109.5 . .
C32 C34 H34C 109.5 . .
H34A C34 H34B 109.5 . .
H34A C34 H34C 109.5 . .
H34B C34 H34C 109.5 . .
C33 C35 H35A 109.5 . .
C33 C35 H35B 109.5 . .
C33 C35 H35C 109.5 . .
H35A C35 H35B 109.5 . .
H35A C35 H35C 109.5 . .
H35B C35 H35C 109.5 . .
C14 C84 H84 119.6 . .
C18 C84 C14 120.9(9) . .
C18 C84 H84 119.6 . .
C45 C50 C49 112.9(5) . .
C50 C45 C46 112.8(5) . .
C45 C46 C46 139(4) . 7
C47 C46 C45 112.3(4) . .
C47 C46 C46 109(4) . 7
C48 C47 C46 113.1(5) . .
C47 C48 C49 113.0(5) . .
C48 C49 C50 112.3(4) . .
H36A C36 H36B 107.9 . .
C37 C36 H36A 109.1 . .
C37 C36 H36B 109.1 . .
C38 C36 H36A 109.1 7_556 .
C38 C36 H36B 109.1 7_556 .
C38 C36 C37 112.4(19) 7_556 .
C36 C37 H37A 108.6 . .
C36 C37 H37B 108.6 . .
H37A C37 H37B 107.6 . .
C38 C37 C36 114.6(17) . .
C38 C37 H37A 108.6 . .
C38 C37 H37B 108.6 . .
C36 C38 C37 112.9(19) 7_556 .
C36 C38 H38A 109.0 7_556 .
C36 C38 H38B 109.0 7_556 .
C37 C38 H38A 109.0 . .
C37 C38 H38B 109.0 . .
H38A C38 H38B 107.8 . .
C44 C39 C40 112.2(4) . .
C41 C40 C39 112.2(5) . .
C42 C41 C40 112.2(5) . .
C41 C42 C43 112.2(4) . .
C41 C42 C43 123(2) . 2
C43 C42 C43 15(2) . 2
C42 C43 C42 94(5) . 2
C42 C43 C44 146(5) . 2
C43 C43 C42 129(3) 2 .
C43 C43 C42 36(2) 2 2
C43 C43 C44 109(7) 2 .
C43 C43 C44 51(5) 2 2
C44 C43 C42 82(3) 2 2
C44 C43 C42 112.2(5) . .
C44 C43 C42 131(3) . 2
C44 C43 C44 95(4) . 2
C39 C44 C43 113(3) . 2
C43 C44 C39 112.2(5) . .
C43 C44 C43 20(3) . 2

loop_
_geom_bond_atom_site_label_1
_geom_bond_atom_site_label_2
_geom_bond_distance
_geom_bond_site_symmetry_2
Zn1 O1 1.949(6) .
Zn1 O3 1.924(6) .
Zn1 N2 1.959(6) 8_455
Zn1 N3 1.995(7) 6_566
Zn2 O2 1.969(6) .
Zn2 O5 1.947(5) .
Zn2 N1 1.965(6) 8_455
Zn2 N5 2.001(6) 6
O1 C1 1.281(10) .
O2 C1 1.252(10) .
O3 C13 1.288(10) .
O4 C13 1.211(10) .
O5 C24 1.296(9) .
O6 C24 1.236(10) .
N1 Zn2 1.965(6) 8_556
N1 N2 1.385(9) .
N1 C9 1.345(10) .
N2 Zn1 1.959(6) 8_556
N2 C10 1.345(9) .
N3 Zn1 1.995(7) 6_565
N3 N4 1.357(9) .
N3 C20 1.338(10) .
N4 H4 0.8800 .
N4 C21 1.349(10) .
N5 Zn2 2.001(6) 6_556
N5 N6 1.367(9) .
N5 C33 1.359(10) .
N6 H6 0.8800 .
N6 C32 1.338(10) .
C1 C2 1.494(11) .
C2 C3 1.400(12) .
C2 C7 1.384(11) .
C3 H3 0.9500 .
C3 C4 1.359(11) .
C4 H4A 0.9500 .
C4 C5 1.408(11) .
C5 C6 1.401(11) .
C5 C8 1.481(11) .
C6 H6A 0.9500 .
C6 C7 1.373(11) .
C7 H7 0.9500 .
C8 C9 1.398(11) .
C8 C10 1.367(11) .
C9 C11 1.514(12) .
C10 C12 1.513(13) .
C11 H11A 0.9800 .
C11 H11B 0.9800 .
C11 H11C 0.9800 .
C12 H12A 0.9800 .
C12 H12B 0.9800 .
C12 H12C 0.9800 .
C13 C14 1.497(11) .
C14 C15 1.393(13) .
C14 C84 1.377(13) .
C15 H15 0.9500 .
C15 C16 1.383(12) .
C16 H16 0.9500 .
C16 C17 1.364(13) .
C17 C18 1.392(12) .
C17 C19 1.481(11) .
C18 H18 0.9500 .
C18 C84 1.374(12) .
C19 C20 1.407(13) .
C19 C21 1.374(12) .
C20 C22 1.492(13) .
C21 C23 1.492(13) .
C22 H22A 0.9800 .
C22 H22B 0.9800 .
C22 H22C 0.9800 .
C23 H23A 0.9800 .
C23 H23B 0.9800 .
C23 H23C 0.9800 .
C24 C25 1.487(11) .
C25 C26 1.397(11) .
C25 C30 1.385(12) .
C26 H26 0.9500 .
C26 C27 1.395(11) .
C27 H27 0.9500 .
C27 C28 1.398(12) .
C28 C29 1.394(11) .
C28 C31 1.499(11) .
C29 H29 0.9500 .
C29 C30 1.382(11) .
C30 H30 0.9500 .
C31 C32 1.412(11) .
C31 C33 1.382(12) .
C32 C34 1.488(12) .
C33 C35 1.514(12) .
C34 H34A 0.9800 .
C34 H34B 0.9800 .
C34 H34C 0.9800 .
C35 H35A 0.9800 .
C35 H35B 0.9800 .
C35 H35C 0.9800 .
C84 H84 0.9500 .
C50 C45 1.523(5) .
C50 C49 1.531(5) .
C45 C46 1.531(5) .
C46 C46 1.83(4) 7
C46 C47 1.527(5) .
C47 C48 1.525(5) .
C48 C49 1.525(5) .
C36 H36A 0.9900 .
C36 H36B 0.9900 .
C36 C37 1.58(3) .
C36 C38 1.38(2) 7_556
C37 H37A 0.9900 .
C37 H37B 0.9900 .
C37 C38 1.51(2) .
C38 C36 1.38(2) 7_556
C38 H38A 0.9900 .
C38 H38B 0.9900 .
C39 C40 1.530(5) .
C39 C44 1.530(5) .
C40 C41 1.530(5) .
C41 C42 1.530(5) .
C42 C43 2.02(8) 2
C42 C43 1.531(5) .
C43 C42 2.02(8) 2
C43 C43 0.67(10) 2
C43 C44 1.86(6) 2
C43 C44 1.530(5) .
C44 C43 1.86(6) 2
